data_7014774
loop_
_publ_author_name
'Tsoureas, Nikolaos'
'Nunn, Joshua'
'Bevis, Thomas'
'Haddow, Mairi F.'
'Hamilton, Alex'
'Owen, Gareth R.'

_publ_section_title
;
 Strong agostic-type interactions in ruthenium benzylidene complexes
 containing 7-azaindole based scorpionate ligands.
;
_journal_issue 4
_journal_name_full 'Dalton transactions (Cambridge, England : 2003)'
_journal_page_first 951
_journal_page_last 958
_journal_paper_doi 10.1039/c0dt01148g
_journal_volume 40
_journal_year 2011
_chemical_formula_moiety 'C46 H55 B Cl N6 P Ru'
_chemical_formula_sum 'C46 H55 B Cl N6 P Ru'
_chemical_formula_weight 870.26
_chemical_name_systematic
;
?
;
_space_group_IT_number 2
_symmetry_cell_setting triclinic
_symmetry_space_group_name_Hall '-P 1'
_symmetry_space_group_name_H-M 'P -1'
_atom_sites_solution_hydrogens geom
_atom_sites_solution_primary direct
_atom_sites_solution_secondary difmap
_audit_creation_method SHELXL-97
_cell_angle_alpha 83.130(7)
_cell_angle_beta 83.887(7)
_cell_angle_gamma 81.991(7)
_cell_formula_units_Z 2
_cell_length_a 12.6383(13)
_cell_length_b 12.9075(13)
_cell_length_c 13.6888(15)
_cell_measurement_reflns_used 7683
_cell_measurement_temperature 100(2)
_cell_measurement_theta_max 27.99
_cell_measurement_theta_min 2.31
_cell_volume 2186.2(4)
_computing_cell_refinement 'Apex II (Bruker-AXS, 2007)'
_computing_data_collection 'Apex II (Bruker-AXS, 2007)'
_computing_data_reduction
;
SAINT v7.34A (Bruker-AXS, 2007) & XPREP v2005/4 (Bruker-AXS, 2005)
;
_computing_molecular_graphics 'Bruker SHELXTL'
_computing_publication_material 'Bruker SHELXTL'
_computing_structure_refinement 'SHELXL-97 (Sheldrick, 1997)'
_computing_structure_solution 'SHELXS-97 (Sheldrick, 1990)'
_diffrn_ambient_temperature 100(2)
_diffrn_measured_fraction_theta_full 0.977
_diffrn_measured_fraction_theta_max 0.977
_diffrn_measurement_device_type 'CCD area detector'
_diffrn_measurement_method 'phi and omega scans'
_diffrn_radiation_monochromator graphite
_diffrn_radiation_source 'fine-focus sealed tube'
_diffrn_radiation_type MoK\a
_diffrn_radiation_wavelength 0.71073
_diffrn_reflns_av_R_equivalents 0.1098
_diffrn_reflns_av_sigmaI/netI 0.0870
_diffrn_reflns_limit_h_max 18
_diffrn_reflns_limit_h_min -18
_diffrn_reflns_limit_k_max 18
_diffrn_reflns_limit_k_min -18
_diffrn_reflns_limit_l_max 19
_diffrn_reflns_limit_l_min -19
_diffrn_reflns_number 74065
_diffrn_reflns_theta_full 30.90
_diffrn_reflns_theta_max 30.90
_diffrn_reflns_theta_min 1.50
_exptl_absorpt_coefficient_mu 0.495
_exptl_absorpt_correction_T_max 0.7461
_exptl_absorpt_correction_T_min 0.5375
_exptl_absorpt_correction_type multi-scan
_exptl_absorpt_process_details 'SADABS V2008/1'
_exptl_crystal_colour 'dichroic - yellow and green'
_exptl_crystal_density_diffrn 1.322
_exptl_crystal_density_method 'not measured'
_exptl_crystal_description block
_exptl_crystal_F_000 908
_exptl_crystal_size_max 0.22
_exptl_crystal_size_mid 0.17
_exptl_crystal_size_min 0.14
_platon_squeeze_details
;
Most likely this is disordered pentane.
;
_refine_diff_density_max 1.441
_refine_diff_density_min -1.146
_refine_diff_density_rms 0.120
_refine_ls_extinction_method none
_refine_ls_goodness_of_fit_ref 0.945
_refine_ls_hydrogen_treatment mixed
_refine_ls_matrix_type full
_refine_ls_number_parameters 508
_refine_ls_number_reflns 13505
_refine_ls_number_restraints 0
_refine_ls_restrained_S_all 0.945
_refine_ls_R_factor_all 0.0726
_refine_ls_R_factor_gt 0.0498
_refine_ls_shift/su_max 0.001
_refine_ls_shift/su_mean 0.000
_refine_ls_structure_factor_coef Fsqd
_refine_ls_weighting_details 'calc w=1/[\s^2^(Fo^2^)+(0.0605P)^2^+0.0000P] where P=(Fo^2^+2Fc^2^)/3'
_refine_ls_weighting_scheme calc
_refine_ls_wR_factor_gt 0.1116
_refine_ls_wR_factor_ref 0.1216
_reflns_number_gt 9979
_reflns_number_total 13505
_reflns_threshold_expression >2sigma(I)
_cod_data_source_file C0DT01148G.TXT
_cod_data_source_block jn107_Complex_4
_cod_original_sg_symbol_H-M P-1
_cod_database_code 7014774

loop_
_symmetry_equiv_pos_as_xyz
'x, y, z'
'-x, -y, -z'

loop_
_atom_site_label
_atom_site_type_symbol
_atom_site_fract_x
_atom_site_fract_y
_atom_site_fract_z
_atom_site_U_iso_or_equiv
_atom_site_adp_type
_atom_site_occupancy
_atom_site_symmetry_multiplicity
_atom_site_calc_flag
_atom_site_refinement_flags
_atom_site_disorder_assembly
_atom_site_disorder_group
Ru1 Ru 0.778597(14) 0.151076(15) 0.219263(14) 0.01614(6) Uani 1 1 d . . .
Cl1 Cl 0.95047(4) 0.04489(5) 0.22247(4) 0.02120(12) Uani 1 1 d . . .
B1 B 0.5720(2) 0.2133(2) 0.1926(2) 0.0200(5) Uani 1 1 d . . .
H1 H 0.670(2) 0.228(2) 0.195(2) 0.024 Uiso 1 1 d . . .
P1 P 0.86400(5) 0.29956(5) 0.15176(4) 0.01623(12) Uani 1 1 d . . .
N1 N 0.57241(16) 0.17876(18) 0.08966(16) 0.0238(5) Uani 1 1 d . . .
N2 N 0.74909(16) 0.08124(16) 0.08213(15) 0.0197(4) Uani 1 1 d . . .
N3 N 0.53267(16) 0.13236(17) 0.27310(16) 0.0221(4) Uani 1 1 d . . .
N4 N 0.69864(16) 0.02035(16) 0.28917(15) 0.0210(4) Uani 1 1 d . . .
N5 N 0.50940(15) 0.32254(17) 0.19985(16) 0.0217(4) Uani 1 1 d . . .
N6 N 0.48068(17) 0.32561(17) 0.37718(16) 0.0227(4) Uani 1 1 d . . .
C1 C 0.65287(19) 0.1108(2) 0.04714(18) 0.0217(5) Uani 1 1 d . . .
C2 C 0.4872(2) 0.1874(2) 0.0303(2) 0.0316(6) Uani 1 1 d . . .
H2 H 0.4196 0.2281 0.0435 0.038 Uiso 1 1 calc R . .
C3 C 0.5126(2) 0.1309(2) -0.0483(2) 0.0323(6) Uani 1 1 d . . .
H3 H 0.4682 0.1261 -0.0990 0.039 Uiso 1 1 calc R . .
C4 C 0.6197(2) 0.0801(2) -0.0396(2) 0.0262(6) Uani 1 1 d . . .
C5 C 0.6922(2) 0.0110(2) -0.0924(2) 0.0294(6) Uani 1 1 d . . .
H5 H 0.6749 -0.0120 -0.1515 0.035 Uiso 1 1 calc R . .
C6 C 0.7902(2) -0.0228(2) -0.0556(2) 0.0267(6) Uani 1 1 d . . .
H6 H 0.8407 -0.0711 -0.0892 0.032 Uiso 1 1 calc R . .
C7 C 0.8161(2) 0.0128(2) 0.03012(19) 0.0236(5) Uani 1 1 d . . .
H7 H 0.8844 -0.0125 0.0530 0.028 Uiso 1 1 calc R . .
C8 C 0.5919(2) 0.0413(2) 0.30845(19) 0.0223(5) Uani 1 1 d . . .
C9 C 0.4261(2) 0.1230(2) 0.3102(2) 0.0285(6) Uani 1 1 d . . .
H9 H 0.3668 0.1747 0.2966 0.034 Uiso 1 1 calc R . .
C10 C 0.4186(2) 0.0311(2) 0.3674(2) 0.0329(7) Uani 1 1 d . . .
H10 H 0.3549 0.0080 0.4009 0.040 Uiso 1 1 calc R . .
C11 C 0.5245(2) -0.0247(2) 0.3681(2) 0.0277(6) Uani 1 1 d . . .
C12 C 0.5734(3) -0.1192(2) 0.4111(2) 0.0334(7) Uani 1 1 d . . .
H12 H 0.5331 -0.1656 0.4543 0.040 Uiso 1 1 calc R . .
C13 C 0.6828(2) -0.1443(2) 0.3893(2) 0.0329(7) Uani 1 1 d . . .
H13 H 0.7178 -0.2099 0.4160 0.039 Uiso 1 1 calc R . .
C14 C 0.7421(2) -0.0743(2) 0.3285(2) 0.0263(6) Uani 1 1 d . . .
H14 H 0.8169 -0.0945 0.3143 0.032 Uiso 1 1 calc R . .
C15 C 0.47400(18) 0.3716(2) 0.28491(19) 0.0206(5) Uani 1 1 d . . .
C16 C 0.49204(19) 0.3996(2) 0.1211(2) 0.0269(6) Uani 1 1 d . . .
H16 H 0.5109 0.3882 0.0538 0.032 Uiso 1 1 calc R . .
C17 C 0.4450(2) 0.4930(2) 0.1514(2) 0.0283(6) Uani 1 1 d . . .
H17 H 0.4251 0.5560 0.1106 0.034 Uiso 1 1 calc R . .
C18 C 0.43145(19) 0.4775(2) 0.2571(2) 0.0239(5) Uani 1 1 d . . .
C19 C 0.3883(2) 0.5383(2) 0.3327(2) 0.0292(6) Uani 1 1 d . . .
H19 H 0.3579 0.6095 0.3189 0.035 Uiso 1 1 calc R . .
C20 C 0.3912(2) 0.4916(2) 0.4279(2) 0.0335(6) Uani 1 1 d . . .
H20 H 0.3614 0.5304 0.4813 0.040 Uiso 1 1 calc R . .
C21 C 0.4374(2) 0.3881(2) 0.4467(2) 0.0297(6) Uani 1 1 d . . .
H21 H 0.4386 0.3592 0.5138 0.036 Uiso 1 1 calc R . .
C22 C 0.75607(18) 0.20348(19) 0.34494(18) 0.0195(5) Uani 1 1 d . . .
H22 H 0.7254 0.2752 0.3420 0.023 Uiso 1 1 calc R . .
C23 C 0.77572(19) 0.1573(2) 0.44426(18) 0.0208(5) Uani 1 1 d . . .
C24 C 0.8481(2) 0.0665(2) 0.46444(19) 0.0241(5) Uani 1 1 d . . .
H24 H 0.8832 0.0299 0.4114 0.029 Uiso 1 1 calc R . .
C25 C 0.8694(2) 0.0292(2) 0.5608(2) 0.0261(6) Uani 1 1 d . . .
H25 H 0.9189 -0.0324 0.5732 0.031 Uiso 1 1 calc R . .
C26 C 0.8185(2) 0.0816(2) 0.6390(2) 0.0267(6) Uani 1 1 d . . .
H26 H 0.8340 0.0568 0.7048 0.032 Uiso 1 1 calc R . .
C27 C 0.7446(2) 0.1707(2) 0.6210(2) 0.0280(6) Uani 1 1 d . . .
H27 H 0.7085 0.2055 0.6748 0.034 Uiso 1 1 calc R . .
C28 C 0.7234(2) 0.2086(2) 0.52554(19) 0.0233(5) Uani 1 1 d . . .
H28 H 0.6732 0.2698 0.5141 0.028 Uiso 1 1 calc R . .
C29 C 0.78383(19) 0.4290(2) 0.17705(18) 0.0208(5) Uani 1 1 d . . .
H29 H 0.7068 0.4183 0.1782 0.025 Uiso 1 1 calc R . .
C30 C 0.7965(2) 0.4626(2) 0.27921(18) 0.0225(5) Uani 1 1 d . . .
H30A H 0.7888 0.4025 0.3305 0.027 Uiso 1 1 calc R . .
H30B H 0.8690 0.4832 0.2795 0.027 Uiso 1 1 calc R . .
C31 C 0.7117(2) 0.5552(2) 0.3030(2) 0.0294(6) Uani 1 1 d . . .
H31A H 0.6393 0.5330 0.3065 0.035 Uiso 1 1 calc R . .
H31B H 0.7215 0.5761 0.3684 0.035 Uiso 1 1 calc R . .
C32 C 0.7195(2) 0.6493(2) 0.2251(2) 0.0327(6) Uani 1 1 d . . .
H32A H 0.6591 0.7048 0.2388 0.039 Uiso 1 1 calc R . .
H32B H 0.7872 0.6785 0.2288 0.039 Uiso 1 1 calc R . .
C33 C 0.7164(2) 0.6184(2) 0.1217(2) 0.0313(6) Uani 1 1 d . . .
H33A H 0.7303 0.6789 0.0726 0.038 Uiso 1 1 calc R . .
H33B H 0.6438 0.6012 0.1145 0.038 Uiso 1 1 calc R . .
C34 C 0.7997(2) 0.5234(2) 0.1003(2) 0.0258(5) Uani 1 1 d . . .
H34A H 0.7930 0.5040 0.0336 0.031 Uiso 1 1 calc R . .
H34B H 0.8727 0.5425 0.1012 0.031 Uiso 1 1 calc R . .
C35 C 1.00158(18) 0.2958(2) 0.19101(18) 0.0202(5) Uani 1 1 d . . .
H35 H 1.0434 0.2326 0.1633 0.024 Uiso 1 1 calc R . .
C36 C 1.06246(19) 0.3873(2) 0.1454(2) 0.0239(5) Uani 1 1 d . . .
H36A H 1.0290 0.4528 0.1730 0.029 Uiso 1 1 calc R . .
H36B H 1.0580 0.3975 0.0731 0.029 Uiso 1 1 calc R . .
C37 C 1.1808(2) 0.3645(2) 0.1674(2) 0.0295(6) Uani 1 1 d . . .
H37A H 1.2156 0.3022 0.1352 0.035 Uiso 1 1 calc R . .
H37B H 1.2184 0.4252 0.1396 0.035 Uiso 1 1 calc R . .
C38 C 1.1902(2) 0.3443(2) 0.2780(2) 0.0347(7) Uani 1 1 d . . .
H38A H 1.1603 0.4085 0.3097 0.042 Uiso 1 1 calc R . .
H38B H 1.2667 0.3274 0.2905 0.042 Uiso 1 1 calc R . .
C39 C 1.1294(2) 0.2531(2) 0.3228(2) 0.0345(7) Uani 1 1 d . . .
H39A H 1.1346 0.2420 0.3950 0.041 Uiso 1 1 calc R . .
H39B H 1.1629 0.1879 0.2945 0.041 Uiso 1 1 calc R . .
C40 C 1.0115(2) 0.2747(2) 0.30238(19) 0.0244(5) Uani 1 1 d . . .
H40A H 0.9763 0.3365 0.3352 0.029 Uiso 1 1 calc R . .
H40B H 0.9747 0.2133 0.3299 0.029 Uiso 1 1 calc R . .
C41 C 0.89075(19) 0.31454(19) 0.01449(17) 0.0196(5) Uani 1 1 d . . .
H41 H 0.9178 0.3840 -0.0050 0.023 Uiso 1 1 calc R . .
C42 C 0.9783(2) 0.2292(2) -0.02252(19) 0.0234(5) Uani 1 1 d . . .
H42A H 1.0470 0.2360 0.0034 0.028 Uiso 1 1 calc R . .
H42B H 0.9582 0.1588 0.0027 0.028 Uiso 1 1 calc R . .
C43 C 0.9930(2) 0.2392(2) -0.1353(2) 0.0298(6) Uani 1 1 d . . .
H43A H 1.0206 0.3065 -0.1601 0.036 Uiso 1 1 calc R . .
H43B H 1.0466 0.1812 -0.1572 0.036 Uiso 1 1 calc R . .
C44 C 0.8885(3) 0.2356(2) -0.1786(2) 0.0320(6) Uani 1 1 d . . .
H44A H 0.8621 0.1673 -0.1560 0.038 Uiso 1 1 calc R . .
H44B H 0.9006 0.2418 -0.2516 0.038 Uiso 1 1 calc R . .
C45 C 0.8044(2) 0.3248(2) -0.1471(2) 0.0306(6) Uani 1 1 d . . .
H45A H 0.7361 0.3205 -0.1748 0.037 Uiso 1 1 calc R . .
H45B H 0.8287 0.3933 -0.1732 0.037 Uiso 1 1 calc R . .
C46 C 0.7862(2) 0.3179(2) -0.03447(19) 0.0238(5) Uani 1 1 d . . .
H46A H 0.7526 0.2538 -0.0096 0.029 Uiso 1 1 calc R . .
H46B H 0.7357 0.3794 -0.0153 0.029 Uiso 1 1 calc R . .

loop_
_atom_site_aniso_label
_atom_site_aniso_U_11
_atom_site_aniso_U_22
_atom_site_aniso_U_33
_atom_site_aniso_U_23
_atom_site_aniso_U_13
_atom_site_aniso_U_12
Ru1 0.01085(8) 0.01689(10) 0.02009(10) -0.00301(7) 0.00032(6) -0.00017(6)
Cl1 0.0146(2) 0.0221(3) 0.0253(3) -0.0030(2) -0.0011(2) 0.0029(2)
B1 0.0113(11) 0.0210(14) 0.0277(14) -0.0059(11) -0.0017(10) 0.0011(10)
P1 0.0112(2) 0.0182(3) 0.0187(3) -0.0021(2) -0.0002(2) -0.0003(2)
N1 0.0139(9) 0.0299(12) 0.0275(11) -0.0065(9) -0.0008(8) -0.0001(8)
N2 0.0155(9) 0.0201(11) 0.0234(10) -0.0032(8) 0.0015(8) -0.0032(8)
N3 0.0159(9) 0.0210(11) 0.0297(11) -0.0069(9) 0.0039(8) -0.0045(8)
N4 0.0213(10) 0.0179(10) 0.0230(10) -0.0052(8) -0.0001(8) 0.0010(8)
N5 0.0124(9) 0.0259(11) 0.0249(11) -0.0025(8) 0.0014(8) 0.0012(8)
N6 0.0212(10) 0.0210(11) 0.0255(11) -0.0034(8) -0.0026(8) -0.0007(8)
C1 0.0170(11) 0.0248(13) 0.0235(12) -0.0040(10) 0.0011(9) -0.0039(10)
C2 0.0161(11) 0.0430(18) 0.0356(15) -0.0040(13) -0.0067(11) -0.0004(11)
C3 0.0214(12) 0.0474(18) 0.0309(15) -0.0100(13) -0.0063(11) -0.0060(12)
C4 0.0211(12) 0.0326(15) 0.0272(13) -0.0065(11) -0.0028(10) -0.0076(11)
C5 0.0284(13) 0.0336(16) 0.0284(14) -0.0090(11) 0.0018(11) -0.0104(12)
C6 0.0264(13) 0.0236(13) 0.0300(14) -0.0092(11) 0.0044(11) -0.0027(11)
C7 0.0192(11) 0.0202(13) 0.0307(14) -0.0057(10) 0.0018(10) -0.0008(10)
C8 0.0237(12) 0.0179(12) 0.0260(13) -0.0081(10) 0.0039(10) -0.0043(10)
C9 0.0167(11) 0.0300(15) 0.0405(16) -0.0137(12) 0.0057(11) -0.0064(10)
C10 0.0240(13) 0.0339(16) 0.0430(17) -0.0135(13) 0.0117(12) -0.0144(12)
C11 0.0297(13) 0.0222(14) 0.0332(14) -0.0102(11) 0.0058(11) -0.0106(11)
C12 0.0418(16) 0.0247(15) 0.0347(15) -0.0054(12) 0.0090(13) -0.0148(13)
C13 0.0427(17) 0.0185(14) 0.0359(16) -0.0026(11) 0.0051(13) -0.0054(12)
C14 0.0273(13) 0.0218(13) 0.0296(14) -0.0066(10) 0.0008(11) -0.0016(10)
C15 0.0128(10) 0.0225(13) 0.0265(12) -0.0041(10) -0.0010(9) -0.0014(9)
C16 0.0171(11) 0.0353(15) 0.0242(13) 0.0017(11) 0.0020(9) 0.0042(10)
C17 0.0220(12) 0.0274(14) 0.0316(14) 0.0025(11) -0.0006(10) 0.0038(10)
C18 0.0164(11) 0.0225(13) 0.0319(14) -0.0015(10) -0.0034(10) 0.0005(9)
C19 0.0303(14) 0.0200(13) 0.0362(15) -0.0055(11) -0.0028(12) 0.0021(11)
C20 0.0400(16) 0.0263(15) 0.0333(15) -0.0084(12) -0.0019(12) 0.0021(12)
C21 0.0370(15) 0.0261(14) 0.0247(13) -0.0039(10) -0.0016(11) 0.0001(12)
C22 0.0149(10) 0.0160(11) 0.0274(12) -0.0009(9) 0.0006(9) -0.0041(9)
C23 0.0177(11) 0.0207(12) 0.0244(12) -0.0011(9) -0.0003(9) -0.0062(9)
C24 0.0211(12) 0.0262(14) 0.0243(13) -0.0027(10) 0.0002(10) -0.0024(10)
C25 0.0233(12) 0.0241(13) 0.0295(14) 0.0035(10) -0.0029(10) -0.0028(10)
C26 0.0281(13) 0.0289(15) 0.0241(13) 0.0001(10) -0.0055(10) -0.0076(11)
C27 0.0349(14) 0.0245(14) 0.0248(13) -0.0073(10) 0.0002(11) -0.0032(11)
C28 0.0234(12) 0.0197(13) 0.0270(13) -0.0031(10) -0.0020(10) -0.0031(10)
C29 0.0138(10) 0.0231(13) 0.0250(12) -0.0039(10) -0.0006(9) -0.0010(9)
C30 0.0210(11) 0.0219(13) 0.0236(12) -0.0025(10) 0.0014(9) -0.0019(10)
C31 0.0238(13) 0.0304(15) 0.0348(15) -0.0132(12) 0.0040(11) -0.0031(11)
C32 0.0287(14) 0.0247(15) 0.0435(17) -0.0119(12) 0.0028(12) 0.0028(11)
C33 0.0305(14) 0.0215(14) 0.0393(16) -0.0017(11) -0.0023(12) 0.0038(11)
C34 0.0280(13) 0.0217(13) 0.0265(13) -0.0025(10) -0.0003(10) -0.0004(10)
C35 0.0123(10) 0.0209(12) 0.0271(13) -0.0014(9) -0.0021(9) -0.0023(9)
C36 0.0164(11) 0.0258(13) 0.0292(13) -0.0019(10) -0.0003(9) -0.0039(10)
C37 0.0143(11) 0.0263(14) 0.0483(17) -0.0061(12) 0.0014(11) -0.0052(10)
C38 0.0191(12) 0.0283(16) 0.058(2) 0.0034(13) -0.0166(12) -0.0056(11)
C39 0.0234(13) 0.0302(16) 0.0507(18) 0.0075(13) -0.0159(12) -0.0065(12)
C40 0.0196(11) 0.0270(14) 0.0271(13) 0.0006(10) -0.0064(10) -0.0047(10)
C41 0.0183(11) 0.0191(12) 0.0208(11) -0.0022(9) 0.0007(9) -0.0026(9)
C42 0.0182(11) 0.0257(13) 0.0253(13) -0.0051(10) 0.0034(9) -0.0006(10)
C43 0.0353(15) 0.0264(14) 0.0255(13) -0.0055(11) 0.0101(11) -0.0033(12)
C44 0.0463(17) 0.0274(15) 0.0229(13) -0.0057(11) -0.0033(12) -0.0038(13)
C45 0.0392(16) 0.0257(14) 0.0273(14) -0.0026(11) -0.0084(12) -0.0014(12)
C46 0.0243(12) 0.0229(13) 0.0245(13) -0.0024(10) -0.0052(10) -0.0015(10)

loop_
_atom_type_symbol
_atom_type_description
_atom_type_scat_dispersion_real
_atom_type_scat_dispersion_imag
_atom_type_scat_source
C C 0.0033 0.0016 'International Tables Vol C Tables 4.2.6.8 and 6.1.1.4'
H H 0.0000 0.0000 'International Tables Vol C Tables 4.2.6.8 and 6.1.1.4'
B B 0.0013 0.0007 'International Tables Vol C Tables 4.2.6.8 and 6.1.1.4'
Cl Cl 0.1484 0.1585 'International Tables Vol C Tables 4.2.6.8 and 6.1.1.4'
N N 0.0061 0.0033 'International Tables Vol C Tables 4.2.6.8 and 6.1.1.4'
P P 0.1023 0.0942 'International Tables Vol C Tables 4.2.6.8 and 6.1.1.4'
Ru Ru -1.2594 0.8363 'International Tables Vol C Tables 4.2.6.8 and 6.1.1.4'

loop_
_geom_angle_atom_site_label_1
_geom_angle_atom_site_label_2
_geom_angle_atom_site_label_3
_geom_angle
_geom_angle_site_symmetry_1
_geom_angle_site_symmetry_3
_geom_angle_publ_flag
C22 Ru1 N4 86.09(9) . . ?
C22 Ru1 N2 161.42(8) . . ?
N4 Ru1 N2 81.11(8) . . ?
C22 Ru1 P1 90.37(7) . . ?
N4 Ru1 P1 176.45(6) . . ?
N2 Ru1 P1 102.26(5) . . ?
C22 Ru1 Cl1 103.83(8) . . ?
N4 Ru1 Cl1 91.18(6) . . ?
N2 Ru1 Cl1 89.91(5) . . ?
P1 Ru1 Cl1 89.96(2) . . ?
C22 Ru1 B1 89.45(9) . . ?
N4 Ru1 B1 76.23(8) . . ?
N2 Ru1 B1 74.49(8) . . ?
P1 Ru1 B1 103.47(6) . . ?
Cl1 Ru1 B1 161.15(6) . . ?
C22 Ru1 H1 85.3(9) . . ?
N4 Ru1 H1 95.8(10) . . ?
N2 Ru1 H1 82.7(9) . . ?
P1 Ru1 H1 83.6(9) . . ?
Cl1 Ru1 H1 168.9(9) . . ?
B1 Ru1 H1 20.3(10) . . ?
H1 B1 N3 114.7(13) . . ?
H1 B1 N5 103.6(13) . . ?
N3 B1 N5 112.26(19) . . ?
H1 B1 N1 102.3(12) . . ?
N3 B1 N1 112.0(2) . . ?
N5 B1 N1 111.3(2) . . ?
H1 B1 Ru1 26.1(13) . . ?
N3 B1 Ru1 93.46(15) . . ?
N5 B1 Ru1 127.95(17) . . ?
N1 B1 Ru1 98.18(14) . . ?
H1 B1 H1 0(3) . . ?
N3 B1 H1 114.7(13) . . ?
N5 B1 H1 103.6(13) . . ?
N1 B1 H1 102.3(12) . . ?
Ru1 B1 H1 26.1(13) . . ?
C41 P1 C35 101.47(11) . . ?
C41 P1 C29 102.71(11) . . ?
C35 P1 C29 108.87(11) . . ?
C41 P1 Ru1 115.27(8) . . ?
C35 P1 Ru1 113.46(8) . . ?
C29 P1 Ru1 113.85(8) . . ?
C1 N1 C2 105.6(2) . . ?
C1 N1 B1 124.2(2) . . ?
C2 N1 B1 128.8(2) . . ?
C1 N2 C7 114.9(2) . . ?
C1 N2 Ru1 116.78(16) . . ?
C7 N2 Ru1 128.28(18) . . ?
C8 N3 C9 105.7(2) . . ?
C8 N3 B1 125.59(19) . . ?
C9 N3 B1 127.4(2) . . ?
C14 N4 C8 115.0(2) . . ?
C14 N4 Ru1 128.70(18) . . ?
C8 N4 Ru1 115.55(17) . . ?
C16 N5 C15 105.8(2) . . ?
C16 N5 B1 125.6(2) . . ?
C15 N5 B1 127.9(2) . . ?
C15 N6 C21 113.7(2) . . ?
N2 C1 N1 124.4(2) . . ?
N2 C1 C4 125.9(2) . . ?
N1 C1 C4 109.7(2) . . ?
C3 C2 N1 112.0(2) . . ?
C3 C2 H2 124.0 . . ?
N1 C2 H2 124.0 . . ?
C2 C3 C4 106.2(2) . . ?
C2 C3 H3 126.9 . . ?
C4 C3 H3 126.9 . . ?
C5 C4 C1 117.3(2) . . ?
C5 C4 C3 136.2(3) . . ?
C1 C4 C3 106.5(2) . . ?
C6 C5 C4 117.5(3) . . ?
C6 C5 H5 121.3 . . ?
C4 C5 H5 121.3 . . ?
C5 C6 C7 121.1(2) . . ?
C5 C6 H6 119.5 . . ?
C7 C6 H6 119.5 . . ?
N2 C7 C6 123.2(2) . . ?
N2 C7 H7 118.4 . . ?
C6 C7 H7 118.4 . . ?
N4 C8 N3 123.7(2) . . ?
N4 C8 C11 126.1(3) . . ?
N3 C8 C11 110.2(2) . . ?
C10 C9 N3 111.5(2) . . ?
C10 C9 H9 124.3 . . ?
N3 C9 H9 124.3 . . ?
C9 C10 C11 107.0(2) . . ?
C9 C10 H10 126.5 . . ?
C11 C10 H10 126.5 . . ?
C12 C11 C8 116.9(3) . . ?
C12 C11 C10 137.4(3) . . ?
C8 C11 C10 105.7(2) . . ?
C11 C12 C13 118.0(3) . . ?
C11 C12 H12 121.0 . . ?
C13 C12 H12 121.0 . . ?
C12 C13 C14 120.7(3) . . ?
C12 C13 H13 119.6 . . ?
C14 C13 H13 119.6 . . ?
N4 C14 C13 123.1(3) . . ?
N4 C14 H14 118.4 . . ?
C13 C14 H14 118.4 . . ?
N6 C15 N5 124.9(2) . . ?
N6 C15 C18 126.2(2) . . ?
N5 C15 C18 109.0(2) . . ?
C17 C16 N5 112.3(2) . . ?
C17 C16 H16 123.9 . . ?
N5 C16 H16 123.9 . . ?
C16 C17 C18 106.4(2) . . ?
C16 C17 H17 126.8 . . ?
C18 C17 H17 126.8 . . ?
C19 C18 C15 117.2(2) . . ?
C19 C18 C17 136.2(3) . . ?
C15 C18 C17 106.5(2) . . ?
C20 C19 C18 117.5(3) . . ?
C20 C19 H19 121.2 . . ?
C18 C19 H19 121.2 . . ?
C19 C20 C21 120.3(3) . . ?
C19 C20 H20 119.8 . . ?
C21 C20 H20 119.8 . . ?
N6 C21 C20 125.0(3) . . ?
N6 C21 H21 117.5 . . ?
C20 C21 H21 117.5 . . ?
C23 C22 Ru1 133.67(19) . . ?
C23 C22 H22 113.2 . . ?
Ru1 C22 H22 113.2 . . ?
C24 C23 C28 117.8(2) . . ?
C24 C23 C22 123.2(2) . . ?
C28 C23 C22 118.9(2) . . ?
C25 C24 C23 121.1(2) . . ?
C25 C24 H24 119.5 . . ?
C23 C24 H24 119.5 . . ?
C26 C25 C24 120.0(3) . . ?
C26 C25 H25 120.0 . . ?
C24 C25 H25 120.0 . . ?
C25 C26 C27 119.9(3) . . ?
C25 C26 H26 120.0 . . ?
C27 C26 H26 120.0 . . ?
C28 C27 C26 120.4(2) . . ?
C28 C27 H27 119.8 . . ?
C26 C27 H27 119.8 . . ?
C27 C28 C23 120.8(2) . . ?
C27 C28 H28 119.6 . . ?
C23 C28 H28 119.6 . . ?
C34 C29 C30 107.5(2) . . ?
C34 C29 P1 116.95(16) . . ?
C30 C29 P1 113.90(17) . . ?
C34 C29 H29 105.9 . . ?
C30 C29 H29 105.9 . . ?
P1 C29 H29 105.9 . . ?
C31 C30 C29 110.5(2) . . ?
C31 C30 H30A 109.6 . . ?
C29 C30 H30A 109.6 . . ?
C31 C30 H30B 109.6 . . ?
C29 C30 H30B 109.6 . . ?
H30A C30 H30B 108.1 . . ?
C32 C31 C30 111.4(2) . . ?
C32 C31 H31A 109.3 . . ?
C30 C31 H31A 109.3 . . ?
C32 C31 H31B 109.3 . . ?
C30 C31 H31B 109.3 . . ?
H31A C31 H31B 108.0 . . ?
C33 C32 C31 111.3(2) . . ?
C33 C32 H32A 109.4 . . ?
C31 C32 H32A 109.4 . . ?
C33 C32 H32B 109.4 . . ?
C31 C32 H32B 109.4 . . ?
H32A C32 H32B 108.0 . . ?
C32 C33 C34 112.0(2) . . ?
C32 C33 H33A 109.2 . . ?
C34 C33 H33A 109.2 . . ?
C32 C33 H33B 109.2 . . ?
C34 C33 H33B 109.2 . . ?
H33A C33 H33B 107.9 . . ?
C29 C34 C33 111.0(2) . . ?
C29 C34 H34A 109.4 . . ?
C33 C34 H34A 109.4 . . ?
C29 C34 H34B 109.4 . . ?
C33 C34 H34B 109.4 . . ?
H34A C34 H34B 108.0 . . ?
C40 C35 C36 110.8(2) . . ?
C40 C35 P1 115.85(16) . . ?
C36 C35 P1 115.55(17) . . ?
C40 C35 H35 104.4 . . ?
C36 C35 H35 104.4 . . ?
P1 C35 H35 104.4 . . ?
C35 C36 C37 110.4(2) . . ?
C35 C36 H36A 109.6 . . ?
C37 C36 H36A 109.6 . . ?
C35 C36 H36B 109.6 . . ?
C37 C36 H36B 109.6 . . ?
H36A C36 H36B 108.1 . . ?
C38 C37 C36 110.9(2) . . ?
C38 C37 H37A 109.5 . . ?
C36 C37 H37A 109.5 . . ?
C38 C37 H37B 109.5 . . ?
C36 C37 H37B 109.5 . . ?
H37A C37 H37B 108.1 . . ?
C37 C38 C39 110.2(2) . . ?
C37 C38 H38A 109.6 . . ?
C39 C38 H38A 109.6 . . ?
C37 C38 H38B 109.6 . . ?
C39 C38 H38B 109.6 . . ?
H38A C38 H38B 108.1 . . ?
C38 C39 C40 111.2(2) . . ?
C38 C39 H39A 109.4 . . ?
C40 C39 H39A 109.4 . . ?
C38 C39 H39B 109.4 . . ?
C40 C39 H39B 109.4 . . ?
H39A C39 H39B 108.0 . . ?
C39 C40 C35 110.3(2) . . ?
C39 C40 H40A 109.6 . . ?
C35 C40 H40A 109.6 . . ?
C39 C40 H40B 109.6 . . ?
C35 C40 H40B 109.6 . . ?
H40A C40 H40B 108.1 . . ?
C46 C41 C42 111.9(2) . . ?
C46 C41 P1 110.47(16) . . ?
C42 C41 P1 112.25(17) . . ?
C46 C41 H41 107.3 . . ?
C42 C41 H41 107.3 . . ?
P1 C41 H41 107.3 . . ?
C43 C42 C41 110.9(2) . . ?
C43 C42 H42A 109.5 . . ?
C41 C42 H42A 109.5 . . ?
C43 C42 H42B 109.5 . . ?
C41 C42 H42B 109.5 . . ?
H42A C42 H42B 108.0 . . ?
C44 C43 C42 111.4(2) . . ?
C44 C43 H43A 109.3 . . ?
C42 C43 H43A 109.3 . . ?
C44 C43 H43B 109.3 . . ?
C42 C43 H43B 109.3 . . ?
H43A C43 H43B 108.0 . . ?
C43 C44 C45 110.6(2) . . ?
C43 C44 H44A 109.5 . . ?
C45 C44 H44A 109.5 . . ?
C43 C44 H44B 109.5 . . ?
C45 C44 H44B 109.5 . . ?
H44A C44 H44B 108.1 . . ?
C44 C45 C46 110.2(2) . . ?
C44 C45 H45A 109.6 . . ?
C46 C45 H45A 109.6 . . ?
C44 C45 H45B 109.6 . . ?
C46 C45 H45B 109.6 . . ?
H45A C45 H45B 108.1 . . ?
C45 C46 C41 112.6(2) . . ?
C45 C46 H46A 109.1 . . ?
C41 C46 H46A 109.1 . . ?
C45 C46 H46B 109.1 . . ?
C41 C46 H46B 109.1 . . ?
H46A C46 H46B 107.8 . . ?

loop_
_geom_bond_atom_site_label_1
_geom_bond_atom_site_label_2
_geom_bond_distance
_geom_bond_site_symmetry_2
_geom_bond_publ_flag
Ru1 C22 1.902(2) . ?
Ru1 N4 2.160(2) . ?
Ru1 N2 2.263(2) . ?
Ru1 P1 2.3732(7) . ?
Ru1 Cl1 2.4031(6) . ?
Ru1 B1 2.673(3) . ?
Ru1 H1 1.63(3) . ?
B1 H1 1.28(3) . ?
B1 N3 1.518(4) . ?
B1 N5 1.527(3) . ?
B1 N1 1.527(4) . ?
B1 H1 1.28(3) . ?
P1 C41 1.865(2) . ?
P1 C35 1.866(2) . ?
P1 C29 1.879(2) . ?
N1 C1 1.375(3) . ?
N1 C2 1.402(3) . ?
N2 C1 1.343(3) . ?
N2 C7 1.348(3) . ?
N3 C8 1.368(3) . ?
N3 C9 1.404(3) . ?
N4 C14 1.342(3) . ?
N4 C8 1.343(3) . ?
N5 C16 1.390(3) . ?
N5 C15 1.394(3) . ?
N6 C15 1.336(3) . ?
N6 C21 1.343(3) . ?
C1 C4 1.417(4) . ?
C2 C3 1.357(4) . ?
C2 H2 0.9500 . ?
C3 C4 1.429(4) . ?
C3 H3 0.9500 . ?
C4 C5 1.395(4) . ?
C5 C6 1.380(4) . ?
C5 H5 0.9500 . ?
C6 C7 1.396(4) . ?
C6 H6 0.9500 . ?
C7 H7 0.9500 . ?
C8 C11 1.416(3) . ?
C9 C10 1.350(4) . ?
C9 H9 0.9500 . ?
C10 C11 1.430(4) . ?
C10 H10 0.9500 . ?
C11 C12 1.382(4) . ?
C12 C13 1.383(4) . ?
C12 H12 0.9500 . ?
C13 C14 1.396(4) . ?
C13 H13 0.9500 . ?
C14 H14 0.9500 . ?
C15 C18 1.420(4) . ?
C16 C17 1.359(4) . ?
C16 H16 0.9500 . ?
C17 C18 1.432(4) . ?
C17 H17 0.9500 . ?
C18 C19 1.393(4) . ?
C19 C20 1.370(4) . ?
C19 H19 0.9500 . ?
C20 C21 1.388(4) . ?
C20 H20 0.9500 . ?
C21 H21 0.9500 . ?
C22 C23 1.450(3) . ?
C22 H22 0.9500 . ?
C23 C24 1.402(4) . ?
C23 C28 1.418(3) . ?
C24 C25 1.391(4) . ?
C24 H24 0.9500 . ?
C25 C26 1.387(4) . ?
C25 H25 0.9500 . ?
C26 C27 1.391(4) . ?
C26 H26 0.9500 . ?
C27 C28 1.380(4) . ?
C27 H27 0.9500 . ?
C28 H28 0.9500 . ?
C29 C34 1.532(4) . ?
C29 C30 1.543(3) . ?
C29 H29 1.0000 . ?
C30 C31 1.532(3) . ?
C30 H30A 0.9900 . ?
C30 H30B 0.9900 . ?
C31 C32 1.525(4) . ?
C31 H31A 0.9900 . ?
C31 H31B 0.9900 . ?
C32 C33 1.522(4) . ?
C32 H32A 0.9900 . ?
C32 H32B 0.9900 . ?
C33 C34 1.536(4) . ?
C33 H33A 0.9900 . ?
C33 H33B 0.9900 . ?
C34 H34A 0.9900 . ?
C34 H34B 0.9900 . ?
C35 C40 1.532(4) . ?
C35 C36 1.533(3) . ?
C35 H35 1.0000 . ?
C36 C37 1.538(4) . ?
C36 H36A 0.9900 . ?
C36 H36B 0.9900 . ?
C37 C38 1.521(4) . ?
C37 H37A 0.9900 . ?
C37 H37B 0.9900 . ?
C38 C39 1.527(4) . ?
C38 H38A 0.9900 . ?
C38 H38B 0.9900 . ?
C39 C40 1.527(4) . ?
C39 H39A 0.9900 . ?
C39 H39B 0.9900 . ?
C40 H40A 0.9900 . ?
C40 H40B 0.9900 . ?
C41 C46 1.538(4) . ?
C41 C42 1.539(3) . ?
C41 H41 1.0000 . ?
C42 C43 1.527(4) . ?
C42 H42A 0.9900 . ?
C42 H42B 0.9900 . ?
C43 C44 1.513(4) . ?
C43 H43A 0.9900 . ?
C43 H43B 0.9900 . ?
C44 C45 1.524(4) . ?
C44 H44A 0.9900 . ?
C44 H44B 0.9900 . ?
C45 C46 1.528(4) . ?
C45 H45A 0.9900 . ?
C45 H45B 0.9900 . ?
C46 H46A 0.9900 . ?
C46 H46B 0.9900 . ?

loop_
_geom_torsion_atom_site_label_1
_geom_torsion_atom_site_label_2
_geom_torsion_atom_site_label_3
_geom_torsion_atom_site_label_4
_geom_torsion
_geom_torsion_site_symmetry_1
_geom_torsion_site_symmetry_2
_geom_torsion_site_symmetry_3
_geom_torsion_site_symmetry_4
_geom_torsion_publ_flag
C22 Ru1 B1 H1 78(3) . . . . ?
N4 Ru1 B1 H1 164(3) . . . . ?
N2 Ru1 B1 H1 -112(3) . . . . ?
P1 Ru1 B1 H1 -12(3) . . . . ?
Cl1 Ru1 B1 H1 -147(3) . . . . ?
C22 Ru1 B1 N3 -68.12(15) . . . . ?
N4 Ru1 B1 N3 17.99(14) . . . . ?
N2 Ru1 B1 N3 102.41(15) . . . . ?
P1 Ru1 B1 N3 -158.37(13) . . . . ?
Cl1 Ru1 B1 N3 67.3(3) . . . . ?
C22 Ru1 B1 N5 53.8(2) . . . . ?
N4 Ru1 B1 N5 139.9(2) . . . . ?
N2 Ru1 B1 N5 -135.7(2) . . . . ?
P1 Ru1 B1 N5 -36.5(2) . . . . ?
Cl1 Ru1 B1 N5 -170.83(11) . . . . ?
C22 Ru1 B1 N1 179.05(16) . . . . ?
N4 Ru1 B1 N1 -94.84(16) . . . . ?
N2 Ru1 B1 N1 -10.41(14) . . . . ?
P1 Ru1 B1 N1 88.80(15) . . . . ?
Cl1 Ru1 B1 N1 -45.6(3) . . . . ?
C22 Ru1 P1 C41 -169.78(11) . . . . ?
N4 Ru1 P1 C41 -164.9(10) . . . . ?
N2 Ru1 P1 C41 -3.51(10) . . . . ?
Cl1 Ru1 P1 C41 86.39(9) . . . . ?
B1 Ru1 P1 C41 -80.25(11) . . . . ?
C22 Ru1 P1 C35 73.83(11) . . . . ?
N4 Ru1 P1 C35 78.8(10) . . . . ?
N2 Ru1 P1 C35 -119.90(10) . . . . ?
Cl1 Ru1 P1 C35 -30.00(9) . . . . ?
B1 Ru1 P1 C35 163.36(10) . . . . ?
C22 Ru1 P1 C29 -51.44(12) . . . . ?
N4 Ru1 P1 C29 -46.5(10) . . . . ?
N2 Ru1 P1 C29 114.83(10) . . . . ?
Cl1 Ru1 P1 C29 -155.27(9) . . . . ?
B1 Ru1 P1 C29 38.09(11) . . . . ?
H1 B1 N1 C1 41.6(13) . . . . ?
N3 B1 N1 C1 -81.8(3) . . . . ?
N5 B1 N1 C1 151.6(2) . . . . ?
Ru1 B1 N1 C1 15.3(3) . . . . ?
H1 B1 N1 C2 -154.3(13) . . . . ?
N3 B1 N1 C2 82.4(3) . . . . ?
N5 B1 N1 C2 -44.2(4) . . . . ?
Ru1 B1 N1 C2 179.5(2) . . . . ?
C22 Ru1 N2 C1 38.0(4) . . . . ?
N4 Ru1 N2 C1 84.95(18) . . . . ?
P1 Ru1 N2 C1 -93.90(17) . . . . ?
Cl1 Ru1 N2 C1 176.16(17) . . . . ?
B1 Ru1 N2 C1 6.88(17) . . . . ?
C22 Ru1 N2 C7 -141.9(3) . . . . ?
N4 Ru1 N2 C7 -94.9(2) . . . . ?
P1 Ru1 N2 C7 86.2(2) . . . . ?
Cl1 Ru1 N2 C7 -3.7(2) . . . . ?
B1 Ru1 N2 C7 -173.0(2) . . . . ?
H1 B1 N3 C8 -37.6(14) . . . . ?
N5 B1 N3 C8 -155.4(2) . . . . ?
N1 B1 N3 C8 78.5(3) . . . . ?
Ru1 B1 N3 C8 -21.8(3) . . . . ?
H1 B1 N3 C9 157.5(13) . . . . ?
N5 B1 N3 C9 39.7(4) . . . . ?
N1 B1 N3 C9 -86.4(3) . . . . ?
Ru1 B1 N3 C9 173.3(2) . . . . ?
C22 Ru1 N4 C14 -95.4(2) . . . . ?
N2 Ru1 N4 C14 98.1(2) . . . . ?
P1 Ru1 N4 C14 -100.3(9) . . . . ?
Cl1 Ru1 N4 C14 8.4(2) . . . . ?
B1 Ru1 N4 C14 174.2(2) . . . . ?
C22 Ru1 N4 C8 74.10(19) . . . . ?
N2 Ru1 N4 C8 -92.39(19) . . . . ?
P1 Ru1 N4 C8 69.2(10) . . . . ?
Cl1 Ru1 N4 C8 177.88(18) . . . . ?
B1 Ru1 N4 C8 -16.29(18) . . . . ?
H1 B1 N5 C16 84.4(13) . . . . ?
N3 B1 N5 C16 -151.2(2) . . . . ?
N1 B1 N5 C16 -24.8(3) . . . . ?
Ru1 B1 N5 C16 95.1(3) . . . . ?
H1 B1 N5 C15 -84.1(13) . . . . ?
N3 B1 N5 C15 40.2(3) . . . . ?
N1 B1 N5 C15 166.6(2) . . . . ?
Ru1 B1 N5 C15 -73.5(3) . . . . ?
C7 N2 C1 N1 179.2(2) . . . . ?
Ru1 N2 C1 N1 -0.8(3) . . . . ?
C7 N2 C1 C4 -2.9(4) . . . . ?
Ru1 N2 C1 C4 177.2(2) . . . . ?
C2 N1 C1 N2 -179.8(2) . . . . ?
B1 N1 C1 N2 -12.6(4) . . . . ?
C2 N1 C1 C4 1.9(3) . . . . ?
B1 N1 C1 C4 169.2(2) . . . . ?
C1 N1 C2 C3 -2.0(3) . . . . ?
B1 N1 C2 C3 -168.5(3) . . . . ?
N1 C2 C3 C4 1.3(3) . . . . ?
N2 C1 C4 C5 1.6(4) . . . . ?
N1 C1 C4 C5 179.8(2) . . . . ?
N2 C1 C4 C3 -179.4(3) . . . . ?
N1 C1 C4 C3 -1.2(3) . . . . ?
C2 C3 C4 C5 178.6(3) . . . . ?
C2 C3 C4 C1 -0.1(3) . . . . ?
C1 C4 C5 C6 0.6(4) . . . . ?
C3 C4 C5 C6 -178.0(3) . . . . ?
C4 C5 C6 C7 -1.3(4) . . . . ?
C1 N2 C7 C6 2.0(4) . . . . ?
Ru1 N2 C7 C6 -178.06(19) . . . . ?
C5 C6 C7 N2 0.0(4) . . . . ?
C14 N4 C8 N3 -178.5(2) . . . . ?
Ru1 N4 C8 N3 10.5(3) . . . . ?
C14 N4 C8 C11 2.5(4) . . . . ?
Ru1 N4 C8 C11 -168.5(2) . . . . ?
C9 N3 C8 N4 -179.9(2) . . . . ?
B1 N3 C8 N4 12.5(4) . . . . ?
C9 N3 C8 C11 -0.7(3) . . . . ?
B1 N3 C8 C11 -168.3(2) . . . . ?
C8 N3 C9 C10 0.9(3) . . . . ?
B1 N3 C9 C10 168.2(3) . . . . ?
N3 C9 C10 C11 -0.8(3) . . . . ?
N4 C8 C11 C12 0.5(4) . . . . ?
N3 C8 C11 C12 -178.7(2) . . . . ?
N4 C8 C11 C10 179.4(3) . . . . ?
N3 C8 C11 C10 0.3(3) . . . . ?
C9 C10 C11 C12 178.9(3) . . . . ?
C9 C10 C11 C8 0.3(3) . . . . ?
C8 C11 C12 C13 -2.8(4) . . . . ?
C10 C11 C12 C13 178.7(3) . . . . ?
C11 C12 C13 C14 2.2(4) . . . . ?
C8 N4 C14 C13 -3.2(4) . . . . ?
Ru1 N4 C14 C13 166.4(2) . . . . ?
C12 C13 C14 N4 0.9(5) . . . . ?
C21 N6 C15 N5 -177.7(2) . . . . ?
C21 N6 C15 C18 3.1(4) . . . . ?
C16 N5 C15 N6 -177.2(2) . . . . ?
B1 N5 C15 N6 -6.8(4) . . . . ?
C16 N5 C15 C18 2.2(3) . . . . ?
B1 N5 C15 C18 172.5(2) . . . . ?
C15 N5 C16 C17 -1.8(3) . . . . ?
B1 N5 C16 C17 -172.5(2) . . . . ?
N5 C16 C17 C18 0.7(3) . . . . ?
N6 C15 C18 C19 -3.0(4) . . . . ?
N5 C15 C18 C19 177.7(2) . . . . ?
N6 C15 C18 C17 177.6(2) . . . . ?
N5 C15 C18 C17 -1.8(3) . . . . ?
C16 C17 C18 C19 -178.7(3) . . . . ?
C16 C17 C18 C15 0.6(3) . . . . ?
C15 C18 C19 C20 0.7(4) . . . . ?
C17 C18 C19 C20 179.9(3) . . . . ?
C18 C19 C20 C21 1.0(4) . . . . ?
C15 N6 C21 C20 -1.2(4) . . . . ?
C19 C20 C21 N6 -0.8(5) . . . . ?
N4 Ru1 C22 C23 49.5(2) . . . . ?
N2 Ru1 C22 C23 95.9(4) . . . . ?
P1 Ru1 C22 C23 -130.9(2) . . . . ?
Cl1 Ru1 C22 C23 -40.8(2) . . . . ?
B1 Ru1 C22 C23 125.7(2) . . . . ?
Ru1 C22 C23 C24 20.2(4) . . . . ?
Ru1 C22 C23 C28 -162.87(19) . . . . ?
C28 C23 C24 C25 -1.2(4) . . . . ?
C22 C23 C24 C25 175.8(2) . . . . ?
C23 C24 C25 C26 0.2(4) . . . . ?
C24 C25 C26 C27 1.1(4) . . . . ?
C25 C26 C27 C28 -1.5(4) . . . . ?
C26 C27 C28 C23 0.5(4) . . . . ?
C24 C23 C28 C27 0.8(4) . . . . ?
C22 C23 C28 C27 -176.3(2) . . . . ?
C41 P1 C29 C34 -25.1(2) . . . . ?
C35 P1 C29 C34 81.9(2) . . . . ?
Ru1 P1 C29 C34 -150.40(17) . . . . ?
C41 P1 C29 C30 -151.48(17) . . . . ?
C35 P1 C29 C30 -44.5(2) . . . . ?
Ru1 P1 C29 C30 83.19(17) . . . . ?
C34 C29 C30 C31 60.9(3) . . . . ?
P1 C29 C30 C31 -167.91(17) . . . . ?
C29 C30 C31 C32 -58.5(3) . . . . ?
C30 C31 C32 C33 53.2(3) . . . . ?
C31 C32 C33 C34 -52.2(3) . . . . ?
C30 C29 C34 C33 -59.8(3) . . . . ?
P1 C29 C34 C33 170.63(19) . . . . ?
C32 C33 C34 C29 56.7(3) . . . . ?
C41 P1 C35 C40 -175.19(19) . . . . ?
C29 P1 C35 C40 77.0(2) . . . . ?
Ru1 P1 C35 C40 -50.9(2) . . . . ?
C41 P1 C35 C36 52.9(2) . . . . ?
C29 P1 C35 C36 -55.0(2) . . . . ?
Ru1 P1 C35 C36 177.13(15) . . . . ?
C40 C35 C36 C37 56.6(3) . . . . ?
P1 C35 C36 C37 -169.15(18) . . . . ?
C35 C36 C37 C38 -57.1(3) . . . . ?
C36 C37 C38 C39 57.3(3) . . . . ?
C37 C38 C39 C40 -57.6(3) . . . . ?
C38 C39 C40 C35 57.1(3) . . . . ?
C36 C35 C40 C39 -56.6(3) . . . . ?
P1 C35 C40 C39 169.30(18) . . . . ?
C35 P1 C41 C46 179.18(17) . . . . ?
C29 P1 C41 C46 -68.23(19) . . . . ?
Ru1 P1 C41 C46 56.16(18) . . . . ?
C35 P1 C41 C42 53.5(2) . . . . ?
C29 P1 C41 C42 166.11(18) . . . . ?
Ru1 P1 C41 C42 -69.50(18) . . . . ?
C46 C41 C42 C43 51.3(3) . . . . ?
P1 C41 C42 C43 176.20(18) . . . . ?
C41 C42 C43 C44 -55.8(3) . . . . ?
C42 C43 C44 C45 59.6(3) . . . . ?
C43 C44 C45 C46 -58.1(3) . . . . ?
C44 C45 C46 C41 54.3(3) . . . . ?
C42 C41 C46 C45 -51.4(3) . . . . ?
P1 C41 C46 C45 -177.28(18) . . . . ?

loop_
_platon_squeeze_void_nr
_platon_squeeze_void_average_x
_platon_squeeze_void_average_y
_platon_squeeze_void_average_z
_platon_squeeze_void_volume
_platon_squeeze_void_count_electrons
1 0.000 0.500 0.500 194.3 45.1
